data_7004301
loop_
_publ_author_name
'Santillan, Guillermo A.'
'Carrano, Carl J.'

_publ_section_title
;
 Nickel(ii), copper(ii), and cobalt(ii) solid-state structures formed
 through hydrogen bonding with ditopic heteroscorpionate ligands
;
_journal_issue 30
_journal_name_full 'Dalton Transactions'
_journal_page_first 3995
_journal_page_last 4005
_journal_paper_doi 10.1039/B805253K
_journal_year 2008
_chemical_formula_sum 'C36 H38 Cu2 N8 O27 S'
_chemical_formula_weight 1173.88
_chemical_name_systematic
;
?
;
_space_group_IT_number 2
_symmetry_cell_setting triclinic
_symmetry_space_group_name_Hall '-P 1'
_symmetry_space_group_name_H-M 'P -1'
_atom_sites_solution_hydrogens geom
_atom_sites_solution_primary direct
_atom_sites_solution_secondary difmap
_audit_creation_method SHELXL-97
_cell_angle_alpha 74.997(11)
_cell_angle_beta 65.181(8)
_cell_angle_gamma 82.622(9)
_cell_formula_units_Z 2
_cell_length_a 13.417(3)
_cell_length_b 15.146(4)
_cell_length_c 15.497(4)
_cell_measurement_reflns_used 9872
_cell_measurement_temperature 240(2)
_cell_measurement_theta_max 22.89
_cell_measurement_theta_min 2.26
_cell_volume 2760.2(12)
_computing_cell_refinement 'Bruker SMART'
_computing_data_collection 'Bruker SMART'
_computing_data_reduction 'Bruker SAINT'
_computing_molecular_graphics 'Bruker SHELXTL'
_computing_publication_material 'Bruker SHELXTL'
_computing_structure_refinement 'SHELXL-97 (Sheldrick, 1997)'
_computing_structure_solution 'SHELXS-97 (Sheldrick, 1990)'
_diffrn_ambient_temperature 240(2)
_diffrn_measured_fraction_theta_full 0.979
_diffrn_measured_fraction_theta_max 0.979
_diffrn_measurement_device_type 'CCD area detector'
_diffrn_measurement_method 'phi and omega scans'
_diffrn_radiation_monochromator graphite
_diffrn_radiation_source 'fine-focus sealed tube'
_diffrn_radiation_type MoK\a
_diffrn_radiation_wavelength 0.71073
_diffrn_reflns_av_R_equivalents 0.0323
_diffrn_reflns_av_sigmaI/netI 0.0261
_diffrn_reflns_limit_h_max 10
_diffrn_reflns_limit_h_min -14
_diffrn_reflns_limit_k_max 16
_diffrn_reflns_limit_k_min -16
_diffrn_reflns_limit_l_max 16
_diffrn_reflns_limit_l_min -16
_diffrn_reflns_number 32113
_diffrn_reflns_theta_full 22.89
_diffrn_reflns_theta_max 22.89
_diffrn_reflns_theta_min 2.26
_exptl_absorpt_coefficient_mu 0.896
_exptl_absorpt_correction_T_max 0.8412
_exptl_absorpt_correction_T_min 0.6155
_exptl_absorpt_correction_type multi-scan
_exptl_absorpt_process_details SADABS
_exptl_crystal_colour blue
_exptl_crystal_density_diffrn 1.412
_exptl_crystal_density_meas ?
_exptl_crystal_density_method .
_exptl_crystal_description plate
_exptl_crystal_F_000 1200
_exptl_crystal_size_max 0.60
_exptl_crystal_size_mid 0.40
_exptl_crystal_size_min 0.20
_refine_diff_density_max 1.151
_refine_diff_density_min -0.486
_refine_diff_density_rms 0.083
_refine_ls_extinction_method none
_refine_ls_goodness_of_fit_ref 1.014
_refine_ls_hydrogen_treatment constr
_refine_ls_matrix_type full
_refine_ls_number_parameters 667
_refine_ls_number_reflns 7415
_refine_ls_number_restraints 0
_refine_ls_restrained_S_all 1.014
_refine_ls_R_factor_all 0.0537
_refine_ls_R_factor_gt 0.0467
_refine_ls_shift/su_max 0.001
_refine_ls_shift/su_mean 0.000
_refine_ls_structure_factor_coef Fsqd
_refine_ls_weighting_details 'calc w=1/[\s^2^(Fo^2^)+(0.0921P)^2^+5.8866P] where P=(Fo^2^+2Fc^2^)/3'
_refine_ls_weighting_scheme calc
_refine_ls_wR_factor_gt 0.1400
_refine_ls_wR_factor_ref 0.1471
_reflns_number_gt 6418
_reflns_number_total 7415
_reflns_threshold_expression >2sigma(I)
_cod_data_source_file B805253K.txt
_cod_data_source_block gs95a
_cod_depositor_comments
;
The following automatic conversions were performed:
'_symmetry_cell_setting' value 'Triclinic' changed to 'triclinic'
according to '/home/saulius/struct/CIF-dictionaries/cif_core.dic'
dictionary named 'cif_core.dic' version 2.4.1 from 2010-06-29.

Automatic conversion script
Id: cif_fix_enum 1527 2010-12-29 10:47:43Z saulius 
;
_cod_original_cell_volume 2760.1(12)
_cod_original_sg_symbol_H-M P-1
_cod_database_code 7004301

loop_
_symmetry_equiv_pos_as_xyz
'x, y, z'
'-x, -y, -z'

loop_
_atom_site_label
_atom_site_type_symbol
_atom_site_fract_x
_atom_site_fract_y
_atom_site_fract_z
_atom_site_U_iso_or_equiv
_atom_site_adp_type
_atom_site_occupancy
_atom_site_symmetry_multiplicity
_atom_site_calc_flag
_atom_site_refinement_flags
_atom_site_disorder_assembly
_atom_site_disorder_group
Cu1 Cu 0.74492(4) 0.62264(3) 0.14215(3) 0.02586(17) Uani 1 1 d . . .
Cu2 Cu 0.42023(4) 0.24848(3) 0.33427(3) 0.02392(17) Uani 1 1 d . . .
S1 S 0.72936(8) 0.05097(7) 0.74147(8) 0.0294(3) Uani 1 1 d . . .
N7 N 0.5816(3) 0.2223(2) 0.2962(2) 0.0251(8) Uani 1 1 d . . .
C14 C 0.4646(3) 0.5146(3) 0.1435(3) 0.0266(9) Uani 1 1 d . . .
C11 C 0.7538(3) 0.5774(3) -0.0426(3) 0.0273(9) Uani 1 1 d . . .
H11A H 0.7617 0.5630 -0.1039 0.033 Uiso 1 1 calc R . .
C22 C 0.3217(4) 0.0887(3) 0.5155(3) 0.0318(10) Uani 1 1 d . . .
C12 C 0.6322(3) 0.5842(3) 0.0205(3) 0.0275(9) Uani 1 1 d . . .
C20 C 0.4353(4) 0.0836(3) 0.5865(3) 0.0346(11) Uani 1 1 d . . .
C32 C 0.4952(3) 0.4726(3) 0.3931(3) 0.0257(9) Uani 1 1 d . . .
C2 C 0.8586(3) 0.7758(3) -0.0380(3) 0.0305(10) Uani 1 1 d . . .
C29 C 0.5469(3) 0.2180(3) 0.4627(3) 0.0255(9) Uani 1 1 d . . .
H29A H 0.5889 0.2074 0.5041 0.031 Uiso 1 1 calc R . .
C15 C 0.4096(4) 0.5977(3) 0.1323(3) 0.0355(11) Uani 1 1 d . . .
H15A H 0.3343 0.6030 0.1713 0.043 Uiso 1 1 calc R . .
C8 C 0.8963(4) 0.3835(3) 0.0468(4) 0.0372(11) Uani 1 1 d . . .
H8A H 0.9352 0.3273 0.0486 0.045 Uiso 1 1 calc R . .
C30 C 0.4927(3) 0.3121(3) 0.4632(3) 0.0241(9) Uani 1 1 d . . .
C17 C 0.5746(4) 0.6659(3) 0.0084(3) 0.0382(11) Uani 1 1 d . . .
H17A H 0.6113 0.7173 -0.0387 0.046 Uiso 1 1 calc R . .
C7 C 0.8665(3) 0.4372(3) 0.1143(3) 0.0304(10) Uani 1 1 d . . .
C3 C 0.8888(4) 0.7927(3) -0.1382(3) 0.0374(11) Uani 1 1 d . . .
H3A H 0.9252 0.8444 -0.1850 0.045 Uiso 1 1 calc R . .
C33 C 0.3927(4) 0.4826(3) 0.4646(3) 0.0337(10) Uani 1 1 d . . .
H33A H 0.3582 0.5407 0.4646 0.040 Uiso 1 1 calc R . .
C35 C 0.3904(4) 0.3237(3) 0.5354(3) 0.0338(10) Uani 1 1 d . . .
H35A H 0.3547 0.2731 0.5847 0.041 Uiso 1 1 calc R . .
C36 C 0.5541(3) 0.5532(3) 0.3174(3) 0.0269(10) Uani 1 1 d . . .
C25 C 0.7318(3) 0.1936(3) 0.3288(3) 0.0304(10) Uani 1 1 d . . .
C26 C 0.7612(4) 0.1948(3) 0.2332(3) 0.0362(11) Uani 1 1 d . . .
H26A H 0.8324 0.1852 0.1876 0.043 Uiso 1 1 calc R . .
C31 C 0.5454(3) 0.3872(3) 0.3929(3) 0.0247(9) Uani 1 1 d . . .
H31A H 0.6158 0.3802 0.3447 0.030 Uiso 1 1 calc R . .
C4 C 0.8558(4) 0.7201(3) -0.1558(3) 0.0337(10) Uani 1 1 d . . .
C16 C 0.4646(4) 0.6723(3) 0.0646(4) 0.0429(12) Uani 1 1 d . . .
H16A H 0.4265 0.7283 0.0565 0.051 Uiso 1 1 calc R . .
C34 C 0.3408(4) 0.4092(3) 0.5352(3) 0.0391(11) Uani 1 1 d . . .
H34A H 0.2710 0.4167 0.5839 0.047 Uiso 1 1 calc R . .
C18 C 0.4038(3) 0.4338(3) 0.2183(3) 0.0292(10) Uani 1 1 d . . .
C27 C 0.6664(4) 0.2129(3) 0.2152(3) 0.0309(10) Uani 1 1 d . . .
C13 C 0.5757(3) 0.5078(3) 0.0878(3) 0.0263(9) Uani 1 1 d . . .
H13A H 0.6133 0.4515 0.0953 0.032 Uiso 1 1 calc R . .
C9 C 0.8586(3) 0.4276(3) -0.0226(3) 0.0320(10) Uani 1 1 d . . .
C6 C 0.8864(4) 0.4191(3) 0.2042(4) 0.0406(11) Uani 1 1 d . . .
H6A H 0.8558 0.4691 0.2367 0.061 Uiso 1 1 calc R . .
H6B H 0.9649 0.4136 0.1875 0.061 Uiso 1 1 calc R . .
H6C H 0.8518 0.3626 0.2474 0.061 Uiso 1 1 calc R . .
C21 C 0.3453(4) 0.0447(3) 0.5948(3) 0.0410(12) Uani 1 1 d . . .
H21A H 0.3059 -0.0036 0.6455 0.049 Uiso 1 1 calc R . .
C24 C 0.7980(4) 0.1806(3) 0.3873(4) 0.0435(12) Uani 1 1 d . . .
H24A H 0.7503 0.1837 0.4539 0.065 Uiso 1 1 calc R . .
H24B H 0.8520 0.2282 0.3594 0.065 Uiso 1 1 calc R . .
H24C H 0.8353 0.1213 0.3869 0.065 Uiso 1 1 calc R . .
C23 C 0.2302(4) 0.0735(3) 0.4910(4) 0.0419(12) Uani 1 1 d . . .
H23A H 0.2360 0.1155 0.4301 0.063 Uiso 1 1 calc R . .
H23B H 0.1605 0.0841 0.5427 0.063 Uiso 1 1 calc R . .
H23C H 0.2343 0.0111 0.4842 0.063 Uiso 1 1 calc R . .
C1 C 0.8792(4) 0.8327(3) 0.0172(4) 0.0453(12) Uani 1 1 d . . .
H1A H 0.8487 0.8036 0.0862 0.068 Uiso 1 1 calc R . .
H1B H 0.8447 0.8926 0.0069 0.068 Uiso 1 1 calc R . .
H1C H 0.9577 0.8393 -0.0054 0.068 Uiso 1 1 calc R . .
C5 C 0.8628(5) 0.7024(4) -0.2474(3) 0.0508(14) Uani 1 1 d . . .
H5A H 0.8309 0.6438 -0.2338 0.076 Uiso 1 1 calc R . .
H5B H 0.9392 0.7014 -0.2927 0.076 Uiso 1 1 calc R . .
H5C H 0.8230 0.7502 -0.2761 0.076 Uiso 1 1 calc R . .
C19 C 0.4953(5) 0.0661(4) 0.6517(4) 0.0515(14) Uani 1 1 d . . .
H19A H 0.5570 0.1067 0.6231 0.077 Uiso 1 1 calc R . .
H19B H 0.5220 0.0031 0.6592 0.077 Uiso 1 1 calc R . .
H19C H 0.4460 0.0770 0.7151 0.077 Uiso 1 1 calc R . .
C28 C 0.6544(4) 0.2225(4) 0.1226(3) 0.0445(12) Uani 1 1 d . . .
H28A H 0.5779 0.2350 0.1332 0.067 Uiso 1 1 calc R . .
H28B H 0.6787 0.1662 0.1002 0.067 Uiso 1 1 calc R . .
H28C H 0.6988 0.2724 0.0738 0.067 Uiso 1 1 calc R . .
C10 C 0.8607(4) 0.4015(4) -0.1091(4) 0.0492(13) Uani 1 1 d . . .
H10A H 0.8259 0.4497 -0.1426 0.074 Uiso 1 1 calc R . .
H10B H 0.8215 0.3452 -0.0883 0.074 Uiso 1 1 calc R . .
H10C H 0.9363 0.3927 -0.1529 0.074 Uiso 1 1 calc R . .
N1 N 0.8086(3) 0.6968(2) 0.0051(2) 0.0278(8) Uani 1 1 d . . .
N8 N 0.6217(3) 0.2100(2) 0.3659(2) 0.0260(8) Uani 1 1 d . . .
N3 N 0.8128(3) 0.5123(2) 0.0879(2) 0.0263(8) Uani 1 1 d . . .
N6 N 0.4655(3) 0.1481(2) 0.5028(2) 0.0268(8) Uani 1 1 d . . .
N5 N 0.3955(3) 0.1532(2) 0.4586(2) 0.0269(8) Uani 1 1 d . . .
N4 N 0.8091(3) 0.5063(2) 0.0036(2) 0.0270(8) Uani 1 1 d . . .
N2 N 0.8077(3) 0.6628(2) -0.0675(2) 0.0277(8) Uani 1 1 d . . .
O3 O 0.4584(2) 0.36084(19) 0.2288(2) 0.0288(7) Uani 1 1 d . . .
O1 O 0.6511(2) 0.53960(18) 0.2605(2) 0.0293(7) Uani 1 1 d . . .
O4 O 0.3023(3) 0.4437(2) 0.2643(3) 0.0473(9) Uani 1 1 d . . .
O2 O 0.5039(3) 0.6287(2) 0.3152(2) 0.0458(9) Uani 1 1 d . . .
O7 O 0.2668(2) 0.2895(2) 0.3871(2) 0.0317(7) Uani 1 1 d . . .
O5 O 0.6599(3) 0.72977(19) 0.1877(2) 0.0360(7) Uani 1 1 d . . .
O8 O 0.3886(3) 0.1648(2) 0.2500(2) 0.0422(8) Uani 1 1 d . . .
O6 O 0.8664(3) 0.6370(2) 0.2003(2) 0.0434(8) Uani 1 1 d . . .
O9 O 0.6119(2) 0.0526(2) 0.8025(2) 0.0437(8) Uani 1 1 d . . .
O10 O 0.7606(3) -0.0362(2) 0.7131(3) 0.0504(9) Uani 1 1 d . . .
O11 O 0.7911(3) 0.0621(3) 0.7956(3) 0.0629(11) Uani 1 1 d . . .
O12 O 0.7559(3) 0.1234(3) 0.6541(3) 0.0833(16) Uani 1 1 d . . .
O13 O 0.4206(3) 0.1294(2) 0.9141(2) 0.0427(8) Uani 1 1 d . . .
O16 O 0.5216(3) 0.8928(2) 0.9285(2) 0.0416(8) Uani 1 1 d . . .
O15 O 0.9607(3) 0.1989(2) 0.5278(3) 0.0522(9) Uani 1 1 d . . .
O17 O 0.6705(3) 0.2768(2) 0.5775(2) 0.0471(8) Uani 1 1 d . . .
O14 O 0.6906(3) 0.0354(2) 0.9935(3) 0.0495(9) Uani 1 1 d . . .
O18 O 0.9690(3) 0.9331(2) 0.5866(2) 0.0445(8) Uani 1 1 d . . .
O19 O 0.0073(3) 0.9978(3) 0.7250(3) 0.0552(9) Uani 1 1 d . . .
O20 O 0.1439(3) 0.5760(3) 0.3445(3) 0.0590(10) Uani 1 1 d . . .
O21 O 0.8631(3) 0.3712(3) 0.4895(3) 0.0595(10) Uani 1 1 d . . .
O22 O 0.1162(3) 0.2757(3) 0.5677(3) 0.0707(12) Uani 1 1 d . . .
O23 O 0.8742(4) 0.0853(3) 0.0114(4) 0.0767(13) Uani 1 1 d . . .
O24 O 0.8509(5) 0.2441(3) 0.7810(4) 0.0860(15) Uani 1 1 d . . .
O25 O 0.0779(4) 0.0388(3) 0.8488(4) 0.0845(14) Uani 1 1 d . . .
O26 O 0.9421(4) 0.5335(4) 0.3483(4) 0.0946(18) Uani 1 1 d . . .
O27 O 0.0722(6) 0.2182(4) 0.7630(4) 0.1078(19) Uani 1 1 d . . .

loop_
_atom_site_aniso_label
_atom_site_aniso_U_11
_atom_site_aniso_U_22
_atom_site_aniso_U_33
_atom_site_aniso_U_23
_atom_site_aniso_U_13
_atom_site_aniso_U_12
Cu1 0.0282(3) 0.0217(3) 0.0256(3) -0.0048(2) -0.0091(2) -0.0011(2)
Cu2 0.0216(3) 0.0255(3) 0.0234(3) -0.0018(2) -0.0091(2) -0.0038(2)
S1 0.0237(6) 0.0288(6) 0.0310(6) -0.0055(5) -0.0069(5) -0.0019(4)
N7 0.0244(19) 0.0262(19) 0.0259(19) -0.0063(15) -0.0105(16) -0.0021(14)
C14 0.026(2) 0.026(2) 0.032(2) -0.0023(18) -0.0166(19) -0.0065(18)
C11 0.032(2) 0.028(2) 0.025(2) -0.0022(18) -0.0134(19) -0.0077(18)
C22 0.034(3) 0.030(2) 0.029(2) -0.0014(19) -0.012(2) -0.010(2)
C12 0.031(2) 0.026(2) 0.029(2) -0.0009(18) -0.0164(19) -0.0074(19)
C20 0.044(3) 0.028(2) 0.032(2) -0.001(2) -0.019(2) -0.003(2)
C32 0.026(2) 0.027(2) 0.027(2) -0.0080(18) -0.0121(19) -0.0019(18)
C2 0.028(2) 0.022(2) 0.039(3) -0.0009(19) -0.014(2) -0.0036(18)
C29 0.026(2) 0.025(2) 0.028(2) -0.0048(18) -0.0135(19) -0.0022(17)
C15 0.026(2) 0.031(3) 0.048(3) -0.002(2) -0.017(2) -0.0013(19)
C8 0.030(2) 0.029(2) 0.053(3) -0.017(2) -0.014(2) 0.0065(19)
C30 0.025(2) 0.029(2) 0.022(2) -0.0057(18) -0.0123(18) -0.0039(18)
C17 0.035(3) 0.029(3) 0.045(3) 0.006(2) -0.018(2) -0.009(2)
C7 0.023(2) 0.028(2) 0.038(2) -0.007(2) -0.0106(19) -0.0006(18)
C3 0.038(3) 0.033(3) 0.039(3) 0.007(2) -0.018(2) -0.014(2)
C33 0.032(3) 0.029(2) 0.036(3) -0.011(2) -0.010(2) 0.004(2)
C35 0.032(3) 0.036(3) 0.027(2) -0.007(2) -0.005(2) -0.007(2)
C36 0.031(3) 0.026(2) 0.027(2) -0.0099(18) -0.012(2) 0.0007(19)
C25 0.024(2) 0.021(2) 0.044(3) -0.0067(19) -0.012(2) 0.0007(17)
C26 0.024(2) 0.037(3) 0.042(3) -0.013(2) -0.006(2) -0.0007(19)
C31 0.020(2) 0.031(2) 0.026(2) -0.0103(18) -0.0105(18) -0.0009(18)
C4 0.030(2) 0.037(3) 0.030(2) 0.004(2) -0.014(2) -0.007(2)
C16 0.036(3) 0.028(3) 0.061(3) 0.003(2) -0.023(3) 0.001(2)
C34 0.031(3) 0.039(3) 0.035(3) -0.013(2) 0.001(2) -0.001(2)
C18 0.026(3) 0.032(3) 0.032(2) -0.0037(19) -0.015(2) -0.006(2)
C27 0.029(2) 0.027(2) 0.035(3) -0.0087(19) -0.010(2) -0.0040(18)
C13 0.027(2) 0.024(2) 0.030(2) -0.0025(18) -0.0162(19) -0.0027(18)
C9 0.022(2) 0.034(3) 0.037(3) -0.017(2) -0.003(2) -0.0035(19)
C6 0.047(3) 0.031(3) 0.050(3) -0.005(2) -0.030(2) 0.004(2)
C21 0.051(3) 0.033(3) 0.035(3) 0.007(2) -0.018(2) -0.017(2)
C24 0.029(3) 0.049(3) 0.053(3) -0.007(2) -0.021(2) 0.005(2)
C23 0.041(3) 0.045(3) 0.040(3) -0.002(2) -0.016(2) -0.019(2)
C1 0.047(3) 0.035(3) 0.056(3) -0.008(2) -0.021(3) -0.012(2)
C5 0.058(3) 0.061(3) 0.031(3) 0.007(2) -0.021(2) -0.020(3)
C19 0.063(4) 0.052(3) 0.042(3) 0.012(2) -0.034(3) -0.012(3)
C28 0.039(3) 0.059(3) 0.032(3) -0.017(2) -0.005(2) -0.009(2)
C10 0.042(3) 0.055(3) 0.056(3) -0.033(3) -0.013(3) 0.000(2)
N1 0.027(2) 0.027(2) 0.0292(19) -0.0037(16) -0.0116(16) -0.0052(15)
N8 0.023(2) 0.0246(18) 0.032(2) -0.0058(15) -0.0131(16) 0.0008(14)
N3 0.0268(19) 0.0261(19) 0.0257(19) -0.0079(15) -0.0089(15) -0.0013(15)
N6 0.0282(19) 0.0262(19) 0.0268(19) 0.0007(15) -0.0147(16) -0.0046(15)
N5 0.0267(19) 0.0271(19) 0.0260(18) 0.0000(15) -0.0114(16) -0.0066(15)
N4 0.0241(19) 0.029(2) 0.0263(19) -0.0092(15) -0.0066(15) -0.0030(15)
N2 0.0274(19) 0.0287(19) 0.0257(19) -0.0008(16) -0.0106(15) -0.0083(15)
O3 0.0249(16) 0.0254(16) 0.0302(16) 0.0015(12) -0.0096(13) -0.0018(13)
O1 0.0298(18) 0.0235(15) 0.0265(15) -0.0034(12) -0.0049(14) -0.0009(12)
O4 0.0233(19) 0.0371(19) 0.061(2) 0.0065(16) -0.0075(16) -0.0026(14)
O2 0.0387(19) 0.0294(18) 0.047(2) -0.0030(15) -0.0017(16) 0.0069(15)
O7 0.0224(15) 0.0368(17) 0.0314(16) -0.0041(13) -0.0093(13) 0.0010(13)
O5 0.0409(18) 0.0242(16) 0.0385(17) -0.0088(13) -0.0123(15) 0.0043(13)
O8 0.044(2) 0.047(2) 0.0375(18) -0.0172(15) -0.0092(15) -0.0175(15)
O6 0.0419(19) 0.048(2) 0.050(2) -0.0084(16) -0.0276(16) -0.0048(15)
O9 0.0266(17) 0.048(2) 0.0452(19) -0.0078(16) -0.0050(15) -0.0008(14)
O10 0.0334(19) 0.054(2) 0.063(2) -0.0346(19) -0.0042(17) -0.0084(16)
O11 0.041(2) 0.099(3) 0.066(3) -0.047(2) -0.0209(19) -0.002(2)
O12 0.048(2) 0.066(3) 0.076(3) 0.034(2) 0.000(2) 0.008(2)
O13 0.0401(19) 0.0374(18) 0.0436(19) -0.0067(15) -0.0141(16) 0.0070(15)
O16 0.0445(19) 0.0369(18) 0.0398(18) -0.0102(15) -0.0113(15) -0.0060(15)
O15 0.043(2) 0.049(2) 0.053(2) -0.0098(17) -0.0104(17) 0.0023(16)
O17 0.041(2) 0.048(2) 0.048(2) -0.0122(17) -0.0160(16) 0.0069(16)
O14 0.044(2) 0.059(2) 0.050(2) -0.0154(18) -0.0214(17) -0.0049(17)
O18 0.0340(18) 0.054(2) 0.046(2) -0.0159(17) -0.0154(16) 0.0024(15)
O19 0.044(2) 0.072(3) 0.055(2) -0.0166(19) -0.0230(18) -0.0046(18)
O20 0.052(2) 0.062(2) 0.062(2) -0.016(2) -0.0218(19) 0.0023(19)
O21 0.053(2) 0.048(2) 0.070(3) -0.0060(19) -0.022(2) -0.0014(18)
O22 0.051(2) 0.089(3) 0.049(2) -0.015(2) 0.0025(19) -0.006(2)
O23 0.071(3) 0.080(3) 0.101(3) -0.027(3) -0.053(3) 0.001(2)
O24 0.123(4) 0.057(3) 0.099(4) -0.021(3) -0.059(3) -0.018(3)
O25 0.116(4) 0.069(3) 0.099(4) -0.019(3) -0.071(3) -0.008(3)
O26 0.052(3) 0.114(4) 0.085(3) 0.049(3) -0.034(2) -0.019(3)
O27 0.171(6) 0.082(4) 0.106(4) -0.015(3) -0.087(4) -0.027(4)

loop_
_atom_type_symbol
_atom_type_description
_atom_type_scat_dispersion_real
_atom_type_scat_dispersion_imag
_atom_type_scat_source
C C 0.0033 0.0016 'International Tables Vol C Tables 4.2.6.8 and 6.1.1.4'
H H 0.0000 0.0000 'International Tables Vol C Tables 4.2.6.8 and 6.1.1.4'
N N 0.0061 0.0033 'International Tables Vol C Tables 4.2.6.8 and 6.1.1.4'
O O 0.0106 0.0060 'International Tables Vol C Tables 4.2.6.8 and 6.1.1.4'
S S 0.1246 0.1234 'International Tables Vol C Tables 4.2.6.8 and 6.1.1.4'
Cu Cu 0.3201 1.2651 'International Tables Vol C Tables 4.2.6.8 and 6.1.1.4'

loop_
_geom_angle_atom_site_label_1
_geom_angle_atom_site_label_2
_geom_angle_atom_site_label_3
_geom_angle
_geom_angle_site_symmetry_1
_geom_angle_site_symmetry_3
_geom_angle_publ_flag
O1 Cu1 O5 91.47(12) . . ?
O1 Cu1 N1 161.63(13) . . ?
O5 Cu1 N1 90.78(13) . . ?
O1 Cu1 N3 87.64(13) . . ?
O5 Cu1 N3 170.67(13) . . ?
N1 Cu1 N3 87.20(14) . . ?
O1 Cu1 O6 95.08(12) . . ?
O5 Cu1 O6 91.21(13) . . ?
N1 Cu1 O6 103.10(13) . . ?
N3 Cu1 O6 98.12(13) . . ?
O7 Cu2 O3 90.84(12) . . ?
O7 Cu2 N7 168.24(13) . . ?
O3 Cu2 N7 87.99(12) . . ?
O7 Cu2 N5 90.83(13) . . ?
O3 Cu2 N5 164.80(13) . . ?
N7 Cu2 N5 87.31(14) . . ?
O7 Cu2 O8 92.34(13) . . ?
O3 Cu2 O8 95.80(12) . . ?
N7 Cu2 O8 99.42(13) . . ?
N5 Cu2 O8 99.23(13) . . ?
O12 S1 O11 109.5(3) . . ?
O12 S1 O10 108.6(3) . . ?
O11 S1 O10 109.0(2) . . ?
O12 S1 O9 110.5(2) . . ?
O11 S1 O9 109.8(2) . . ?
O10 S1 O9 109.5(2) . . ?
C27 N7 N8 106.3(3) . . ?
C27 N7 Cu2 135.5(3) . . ?
N8 N7 Cu2 118.2(2) . . ?
C13 C14 C15 119.7(4) . . ?
C13 C14 C18 120.6(4) . . ?
C15 C14 C18 119.7(4) . . ?
N4 C11 N2 108.7(3) . . ?
N4 C11 C12 112.3(3) . . ?
N2 C11 C12 111.6(3) . . ?
N5 C22 C21 109.4(4) . . ?
N5 C22 C23 121.4(4) . . ?
C21 C22 C23 129.2(4) . . ?
C17 C12 C13 119.0(4) . . ?
C17 C12 C11 120.1(4) . . ?
C13 C12 C11 120.8(4) . . ?
N6 C20 C21 106.1(4) . . ?
N6 C20 C19 122.5(4) . . ?
C21 C20 C19 131.3(4) . . ?
C33 C32 C31 119.7(4) . . ?
C33 C32 C36 120.9(4) . . ?
C31 C32 C36 119.4(4) . . ?
N1 C2 C3 109.9(4) . . ?
N1 C2 C1 122.2(4) . . ?
C3 C2 C1 127.9(4) . . ?
N8 C29 N6 109.0(3) . . ?
N8 C29 C30 111.8(3) . . ?
N6 C29 C30 110.8(3) . . ?
C16 C15 C14 120.1(4) . . ?
C9 C8 C7 107.1(4) . . ?
C31 C30 C35 119.3(4) . . ?
C31 C30 C29 120.4(4) . . ?
C35 C30 C29 120.3(4) . . ?
C16 C17 C12 120.4(4) . . ?
N3 C7 C8 109.8(4) . . ?
N3 C7 C6 121.9(4) . . ?
C8 C7 C6 128.3(4) . . ?
C4 C3 C2 107.0(4) . . ?
C34 C33 C32 120.6(4) . . ?
C34 C35 C30 120.2(4) . . ?
O2 C36 O1 125.0(4) . . ?
O2 C36 C32 118.1(4) . . ?
O1 C36 C32 116.9(4) . . ?
N8 C25 C26 105.6(4) . . ?
N8 C25 C24 123.0(4) . . ?
C26 C25 C24 131.3(4) . . ?
C25 C26 C27 107.4(4) . . ?
C30 C31 C32 120.2(4) . . ?
N2 C4 C3 105.7(4) . . ?
N2 C4 C5 123.3(4) . . ?
C3 C4 C5 130.9(4) . . ?
C15 C16 C17 120.5(4) . . ?
C33 C34 C35 120.1(4) . . ?
O4 C18 O3 125.3(4) . . ?
O4 C18 C14 117.4(4) . . ?
O3 C18 C14 117.3(4) . . ?
N7 C27 C26 109.5(4) . . ?
N7 C27 C28 121.8(4) . . ?
C26 C27 C28 128.7(4) . . ?
C14 C13 C12 120.1(4) . . ?
N4 C9 C8 106.1(4) . . ?
N4 C9 C10 122.1(4) . . ?
C8 C9 C10 131.7(4) . . ?
C20 C21 C22 107.6(4) . . ?
C2 N1 N2 105.9(3) . . ?
C2 N1 Cu1 135.3(3) . . ?
N2 N1 Cu1 118.8(2) . . ?
C25 N8 N7 111.2(3) . . ?
C25 N8 C29 130.2(4) . . ?
N7 N8 C29 118.6(3) . . ?
C7 N3 N4 106.0(3) . . ?
C7 N3 Cu1 135.2(3) . . ?
N4 N3 Cu1 118.8(3) . . ?
C20 N6 N5 111.3(3) . . ?
C20 N6 C29 130.5(3) . . ?
N5 N6 C29 117.4(3) . . ?
C22 N5 N6 105.6(3) . . ?
C22 N5 Cu2 135.7(3) . . ?
N6 N5 Cu2 118.8(2) . . ?
N3 N4 C9 111.0(3) . . ?
N3 N4 C11 119.2(3) . . ?
C9 N4 C11 129.7(4) . . ?
C4 N2 N1 111.5(3) . . ?
C4 N2 C11 129.4(4) . . ?
N1 N2 C11 119.1(3) . . ?
C18 O3 Cu2 130.4(3) . . ?
C36 O1 Cu1 128.3(3) . . ?

loop_
_geom_bond_atom_site_label_1
_geom_bond_atom_site_label_2
_geom_bond_distance
_geom_bond_site_symmetry_2
_geom_bond_publ_flag
Cu1 O1 1.951(3) . ?
Cu1 O5 1.968(3) . ?
Cu1 N1 1.998(3) . ?
Cu1 N3 2.006(3) . ?
Cu1 O6 2.223(3) . ?
Cu2 O7 1.953(3) . ?
Cu2 O3 1.978(3) . ?
Cu2 N7 2.006(3) . ?
Cu2 N5 2.014(3) . ?
Cu2 O8 2.225(3) . ?
S1 O12 1.446(4) . ?
S1 O11 1.451(4) . ?
S1 O10 1.455(3) . ?
S1 O9 1.460(3) . ?
N7 C27 1.320(5) . ?
N7 N8 1.359(5) . ?
C14 C13 1.381(6) . ?
C14 C15 1.383(6) . ?
C14 C18 1.495(6) . ?
C11 N4 1.436(5) . ?
C11 N2 1.446(5) . ?
C11 C12 1.516(6) . ?
C22 N5 1.334(5) . ?
C22 C21 1.379(6) . ?
C22 C23 1.489(6) . ?
C12 C17 1.386(6) . ?
C12 C13 1.392(6) . ?
C20 N6 1.343(5) . ?
C20 C21 1.355(7) . ?
C20 C19 1.493(6) . ?
C32 C33 1.377(6) . ?
C32 C31 1.380(6) . ?
C32 C36 1.489(6) . ?
C2 N1 1.320(5) . ?
C2 C3 1.390(6) . ?
C2 C1 1.482(7) . ?
C29 N8 1.440(5) . ?
C29 N6 1.445(5) . ?
C29 C30 1.515(6) . ?
C15 C16 1.368(7) . ?
C8 C9 1.362(7) . ?
C8 C7 1.386(6) . ?
C30 C31 1.378(6) . ?
C30 C35 1.385(6) . ?
C17 C16 1.369(7) . ?
C7 N3 1.332(5) . ?
C7 C6 1.478(6) . ?
C3 C4 1.364(7) . ?
C33 C34 1.360(7) . ?
C35 C34 1.377(7) . ?
C36 O2 1.251(5) . ?
C36 O1 1.255(5) . ?
C25 N8 1.357(5) . ?
C25 C26 1.361(6) . ?
C25 C24 1.479(6) . ?
C26 C27 1.392(6) . ?
C4 N2 1.352(5) . ?
C4 C5 1.475(7) . ?
C18 O4 1.254(5) . ?
C18 O3 1.258(5) . ?
C27 C28 1.478(6) . ?
C9 N4 1.360(6) . ?
C9 C10 1.480(7) . ?
N1 N2 1.357(5) . ?
N3 N4 1.355(5) . ?
N6 N5 1.360(5) . ?
